data_2009254
loop_
_publ_author_name
'Khoo, Lian Ee'
'Hazell, Alan'

_publ_section_title
;
 3-Hydroxyphthalide and its adduct with dibutyltin oxide
;
_journal_issue 12
_journal_name_full 'Acta Crystallographica Section C'
_journal_page_first 2070
_journal_page_last 2073
_journal_paper_doi 10.1107/S0108270199009282
_journal_volume 55
_journal_year 1999
_chemical_formula_sum 'C8 H6 O3'
_chemical_formula_weight 150.14
_chemical_melting_point 368.0(10)
_chemical_name_systematic
;
3-hydroxyphthalide
;
_space_group_IT_number 4
_symmetry_cell_setting monoclinic
_symmetry_space_group_name_Hall 'P 2yb'
_symmetry_space_group_name_H-M 'P 1 21 1'
_atom_type_scat_source IntTabIV
_cell_angle_alpha 90.0
_cell_angle_beta 97.020(3)
_cell_angle_gamma 90.0
_cell_formula_units_Z 2
_cell_length_a 3.9463(6)
_cell_length_b 11.423(2)
_cell_length_c 7.3270(11)
_cell_measurement_reflns_used 4235
_cell_measurement_temperature 120
_cell_measurement_theta_max 34.1
_cell_measurement_theta_min 2.8
_cell_volume 327.81(9)
_computing_cell_refinement 'SAINT (Siemens, 1995)'
_computing_data_collection 'SMART (Siemens, 1995)'
_computing_data_reduction 'SAINT (Siemens, 1995)'
_computing_molecular_graphics
;
      ORTEPIII (Burnett & Johnson, 1996), KRYSTAL
;
_computing_publication_material KRYSTAL
_computing_structure_refinement 'modified ORFLS (1962), KRYSTAL'
_computing_structure_solution
;
     SIR97 (Cascarano et al., 1996), KRYSTAL
;
_diffrn_ambient_temperature 120
_diffrn_measurement_device 'Siemens SMART CCD diffractometer'
_diffrn_measurement_method
;
\w rotation scans with narrow
frames
;
_diffrn_radiation_monochromator graphite
_diffrn_radiation_source 'x-ray tube'
_diffrn_radiation_type 'Mo K\a'
_diffrn_radiation_wavelength 0.71073
_diffrn_reflns_av_R_equivalents 0.041
_diffrn_reflns_limit_h_max 5
_diffrn_reflns_limit_h_min -5
_diffrn_reflns_limit_k_max 17
_diffrn_reflns_limit_k_min -14
_diffrn_reflns_limit_l_max 11
_diffrn_reflns_limit_l_min -11
_diffrn_reflns_number 6310
_diffrn_reflns_reduction_process 2204
_diffrn_reflns_theta_max 30.0
_diffrn_reflns_theta_min 2.8
_diffrn_standards_decay_% 0
_exptl_absorpt_coefficient_mu 0.117
_exptl_absorpt_correction_type none
_exptl_crystal_colour colourless
_exptl_crystal_density_diffrn 1.521
_exptl_crystal_density_meas ?
_exptl_crystal_density_method 'not measured'
_exptl_crystal_description plate
_exptl_crystal_F_000 156
_exptl_crystal_size_max 0.48
_exptl_crystal_size_mid 0.44
_exptl_crystal_size_min 0.16
_refine_diff_density_max 0.27(4)
_refine_diff_density_min -0.21(4)
_refine_ls_extinction_method
;
none
;
_refine_ls_goodness_of_fit_ref 1.700
_refine_ls_hydrogen_treatment 'see experimental'
_refine_ls_matrix_type full
_refine_ls_number_constraints 0
_refine_ls_number_parameters 103
_refine_ls_number_reflns 1004
_refine_ls_number_restraints 0
_refine_ls_R_factor_gt 0.028
_refine_ls_shift/su_max 0.00049
_refine_ls_shift/su_mean 0.00010
_refine_ls_structure_factor_coef F
_refine_ls_weighting_details 'w = 1/{[\s~cs~(F^2^)+1.03F^2^]^1/2^-|F|}^2^'
_refine_ls_weighting_scheme calc
_refine_ls_wR_factor_ref 0.037
_reflns_number_gt 1004
_reflns_number_total 1006
_reflns_observed_criterion I>0
_cod_data_source_file fg1568.cif
_cod_data_source_block II
_cod_depositor_comments
;
The following automatic conversions were performed:

'_chemical_melting_point' value '367-369' was changed to '368.0(10)'
- the average value was taken and precision was
estimated.

'_atom_site_thermal_displace_type' tag value 'Uij' was
replaced with 'Uani' value 11 times.

Automatic conversion script
Id: cif_fix_values 1646 2011-03-28 12:23:43Z adriana 

The following automatic conversions were performed:

'_chemical_melting_point' value '367-369' was changed to '368.0(10)'
- the average value was taken and precision was estimated.

Automatic conversion script
Id: cif_fix_values 1715 2011-07-08 13:25:40Z adriana 

The following automatic conversions were performed:

'_exptl_crystal_density_meas' value 'not measured' was changed to '?'
- the value is perceived as not measured.

Automatic conversion script
Id: cif_fix_values 3008 2015-01-20 13:52:24Z robertas 

The following automatic conversions were performed:

'_refine_ls_weighting_scheme' value '
1/{[\s~cs~(F^2^)+1.03F^2^]^1/2^-|F|}^2^' was changed to 'calc'. New
tag '_refine_ls_weighting_details' was created. The value of the new
tag was set to 'w = 1/{[\s~cs~(F^2^)+1.03F^2^]^1/2^-|F|}^2^'.

Automatic conversion script
Id: cif_fix_values 3143 2015-03-26 13:38:13Z robertas 
;
_cod_original_cell_volume 327.80(9)
_cod_original_sg_symbol_Hall 'P 2y1'
_cod_original_sg_symbol_H-M 'P 21'
_cod_database_code 2009254
_cod_database_fobs_code 2009254

loop_
_symmetry_equiv_pos_as_xyz
+x,+y,+z
-x,1/2+y,-z

loop_
_atom_site_aniso_label
_atom_site_aniso_U_11
_atom_site_aniso_U_22
_atom_site_aniso_U_33
_atom_site_aniso_U_12
_atom_site_aniso_U_13
_atom_site_aniso_U_23
O1 0.0275(5) 0.0187(5) 0.0157(5) -0.0026(4) -0.0046(4) 0.0000(4)
O2 0.0399(6) 0.0178(5) 0.0189(5) -0.0039(4) 0.0000(4) -0.0045(4)
O3 0.0212(5) 0.0160(5) 0.0194(5) -0.0005(4) -0.0013(3) 0.0065(4)
C1 0.0157(5) 0.0145(5) 0.0137(5) -0.0026(5) -0.0002(4) -0.0007(5)
C2 0.0135(5) 0.0161(5) 0.0147(5) -0.0009(5) 0.0008(4) 0.0025(5)
C3 0.0213(5) 0.0155(6) 0.0182(6) 0.0008(5) 0.0048(5) -0.0008(5)
C4 0.0252(6) 0.0206(6) 0.0141(6) -0.0031(5) 0.0014(5) -0.0027(5)
C5 0.0224(6) 0.0198(6) 0.0149(6) -0.0016(5) -0.0025(5) 0.0013(5)
C6 0.0191(5) 0.0146(6) 0.0174(6) -0.0005(5) -0.0011(4) 0.0008(5)
C7 0.0217(6) 0.0174(6) 0.0146(5) -0.0048(5) -0.0011(4) 0.0008(5)
C8 0.0164(5) 0.0171(6) 0.0167(6) 0.0003(5) -0.0009(4) 0.0030(5)

loop_
_atom_site_label
_atom_site_fract_x
_atom_site_fract_y
_atom_site_fract_z
_atom_site_U_iso_or_equiv
_atom_site_thermal_displace_type
_atom_site_type_symbol
O1 -0.0301(3) 0.1405 0.10780(10) 0.0212(5) Uani O
O2 0.1883(3) -0.04170(10) 0.13460(10) 0.0259(5) Uani O
O3 0.1309(2) 0.33620(10) 0.16420(10) 0.0192(5) Uani O
C1 0.2234(3) 0.0898(2) 0.3961(2) 0.0148(5) Uani C
C2 0.1071(3) 0.2034(2) 0.4110(2) 0.0148(5) Uani C
C3 0.1537(3) 0.26200(10) 0.5779(2) 0.0181(6) Uani C
C4 0.3235(4) 0.2030(2) 0.7284(2) 0.0201(6) Uani C
C5 0.4414(3) 0.0882(2) 0.7131(2) 0.0195(6) Uani C
C6 0.3924(3) 0.02960(10) 0.5456(2) 0.0173(6) Uani C
C7 0.1342(4) 0.0521(2) 0.2045(2) 0.0182(6) Uani C
C8 -0.0537(3) 0.24460(10) 0.2256(2) 0.0170(6) Uani C
HO3 0.022(6) 0.373(2) 0.082(4) 0.043(6) Uiso H
H3 0.0727 0.3397 0.5892 0.0218 Uiso H
H4 0.3602 0.2414 0.8440 0.0241 Uiso H
H5 0.5560 0.0500 0.8181 0.0234 Uiso H
H6 0.4710 -0.0483 0.5337 0.0208 Uiso H
H8 -0.2850 0.2664 0.2293 0.0205 Uiso H

loop_
_geom_angle_atom_site_label_1
_geom_angle_atom_site_label_2
_geom_angle_atom_site_label_3
_geom_angle
_geom_angle_publ_flag
C7 O1 C8 110.80(10) no
C2 C1 C6 122.10(10) no
C2 C1 C7 107.90(10) no
C6 C1 C7 130.00(10) no
C1 C2 C3 120.80(10) no
C1 C2 C8 109.20(10) no
C3 C2 C8 129.90(10) no
C2 C3 C4 117.60(10) no
C3 C4 C5 121.50(10) no
C4 C5 C6 120.70(10) no
C1 C6 C5 117.20(10) no
O1 C7 O2 122.30(10) no
O2 C7 C1 128.80(10) no
O1 C7 C1 108.90(10) no
O1 C8 O3 110.30(10) no
O3 C8 C2 110.50(10) no
O1 C8 C2 103.10(10) no
C8 O3 HO3 113(2) no
C2 C3 H3 121.2 no
C4 C3 H3 121.2 no
C3 C4 H4 119.2 no
C5 C4 H4 119.2 no
C6 C5 H5 119.7 no
C4 C5 H5 119.7 no
C5 C6 H6 121.4 no
C1 C6 H6 121.4 no
O3 C8 H8 110.9 no
O1 C8 H8 110.9 no
C2 C8 H8 110.9 no

loop_
_geom_bond_atom_site_label_1
_geom_bond_atom_site_label_2
_geom_bond_distance
_geom_bond_publ_flag
O1 C7 1.353(2) no
O1 C8 1.479(2) no
O2 C7 1.217(2) no
O3 C8 1.382(2) no
C1 C2 1.385(2) no
C1 C6 1.392(2) no
C1 C7 1.470(2) no
C2 C3 1.387(2) no
C2 C8 1.503(2) no
C3 C4 1.393(2) no
C4 C5 1.400(2) no
C5 C6 1.390(2) no
O3 HO3 0.82(3) no
C3 H3 0.950 no
C4 H4 0.950 no
C5 H5 0.950 no
C6 H6 0.950 no
C8 H8 0.950 no
